data_7104352
loop_
_publ_author_name
'Tejedor, David'
'M\'endez-Abt, Gabriela'
'Gonz\'alez-Platas, Javier'
'Ram\'irez, Miguel A'
'Garc\'ia-Tellado, Fernando'

_publ_section_title
;
 Ambiphilic allenes: synthesis and reactivity.
;
_journal_issue 17
_journal_name_full 'Chemical communications (Cambridge, England)'
_journal_page_first 2368
_journal_page_last 2370
_journal_paper_doi 10.1039/b819613c
_journal_volume 34
_journal_year 2009
_chemical_formula_moiety 'C29 H22 O6'
_chemical_formula_sum 'C29 H22 O6'
_chemical_formula_weight 466.47
_chemical_name_common
;
(E)-((E)-4-(2-methoxy-2-oxothylidene)-2-(methoxycarbonyl)-3-
phenylcyclobut-2-enylidene)(phenyl)methyl benzoate
;
_chemical_name_systematic
;
(E)-((E)-4-(2-methoxy-2-oxothylidene)-2-(methoxycarbonyl)-3-
phenylcyclobut-2-enylidene)(phenyl)methyl benzoate
;
_space_group_IT_number 14
_symmetry_cell_setting monoclinic
_symmetry_space_group_name_Hall '-P 2ybc'
_symmetry_space_group_name_H-M 'P 1 21/c 1'
_atom_sites_solution_hydrogens geom
_atom_sites_solution_primary direct
_atom_sites_solution_secondary difmap
_audit_creation_method SHELXL-97
_cell_angle_alpha 90.00
_cell_angle_beta 96.400(2)
_cell_angle_gamma 90.00
_cell_formula_units_Z 4
_cell_length_a 10.7690(10)
_cell_length_b 9.6780(10)
_cell_length_c 23.3110(10)
_cell_measurement_temperature 293(2)
_cell_volume 2414.4(4)
_computing_cell_refinement 'HKL Scalepack (Otwinowski & Minor 1997)'
_computing_data_collection 'Collect (Bruker AXS BV, 1997-2004)'
_computing_data_reduction 'HKL Denzo and Scalepack (Otwinowski & Minor 1997)'
_computing_structure_refinement 'SHELXL-97 (Sheldrick, 1997)'
_computing_structure_solution 'SIR2004 (Altomare et al., 2005)'
_diffrn_ambient_temperature 293(2)
_diffrn_detector_area_resol_mean 9
_diffrn_measured_fraction_theta_full 0.999
_diffrn_measured_fraction_theta_max 0.999
_diffrn_measurement_device_type KappaCCD
_diffrn_measurement_method CCD
_diffrn_radiation_monochromator graphite
_diffrn_radiation_source 'fine-focus sealed tube'
_diffrn_radiation_type MoK\a
_diffrn_radiation_wavelength 0.71073
_diffrn_reflns_av_R_equivalents 0.0467
_diffrn_reflns_av_sigmaI/netI 0.0300
_diffrn_reflns_limit_h_max 11
_diffrn_reflns_limit_h_min -11
_diffrn_reflns_limit_k_max 10
_diffrn_reflns_limit_k_min -10
_diffrn_reflns_limit_l_max 25
_diffrn_reflns_limit_l_min -25
_diffrn_reflns_number 27643
_diffrn_reflns_theta_full 23.26
_diffrn_reflns_theta_max 23.26
_diffrn_reflns_theta_min 1.90
_exptl_absorpt_coefficient_mu 0.090
_exptl_absorpt_correction_type none
_exptl_crystal_colour colourless
_exptl_crystal_density_diffrn 1.283
_exptl_crystal_density_method 'not measured'
_exptl_crystal_description prism
_exptl_crystal_F_000 976
_exptl_crystal_size_max 0.10
_exptl_crystal_size_mid 0.08
_exptl_crystal_size_min 0.06
_refine_diff_density_max 0.949
_refine_diff_density_min -0.336
_refine_diff_density_rms 0.057
_refine_ls_extinction_method none
_refine_ls_goodness_of_fit_ref 1.070
_refine_ls_hydrogen_treatment constr
_refine_ls_matrix_type full
_refine_ls_number_parameters 335
_refine_ls_number_reflns 3454
_refine_ls_number_restraints 5
_refine_ls_restrained_S_all 1.085
_refine_ls_R_factor_all 0.0794
_refine_ls_R_factor_gt 0.0699
_refine_ls_shift/su_max 0.000
_refine_ls_shift/su_mean 0.000
_refine_ls_structure_factor_coef Fsqd
_refine_ls_weighting_details 'calc w=1/[\s^2^(Fo^2^)+(0.0945P)^2^+2.9129P] where P=(Fo^2^+2Fc^2^)/3'
_refine_ls_weighting_scheme calc
_refine_ls_wR_factor_gt 0.1877
_refine_ls_wR_factor_ref 0.1955
_reflns_number_gt 2959
_reflns_number_total 3454
_reflns_threshold_expression >2sigma(I)
_cod_data_source_file b819613c.txt
_cod_data_source_block dt743c
_cod_depositor_comments
;
The following automatic conversions were performed:
'_symmetry_cell_setting' value 'Monoclinic' changed to 'monoclinic'
according to '/home/saulius/struct/CIF-dictionaries/cif_core.dic'
dictionary named 'cif_core.dic' version 2.4.1 from 2010-06-29.

Automatic conversion script
Id: cif_fix_enum 1527 2010-12-29 10:47:43Z saulius 
;
_cod_original_sg_symbol_H-M 'P 21/c'
_cod_database_code 7104352

loop_
_symmetry_equiv_pos_as_xyz
'x, y, z'
'-x, y+1/2, -z+1/2'
'-x, -y, -z'
'x, -y-1/2, z-1/2'

loop_
_atom_site_label
_atom_site_type_symbol
_atom_site_fract_x
_atom_site_fract_y
_atom_site_fract_z
_atom_site_U_iso_or_equiv
_atom_site_adp_type
_atom_site_occupancy
_atom_site_symmetry_multiplicity
_atom_site_calc_flag
_atom_site_refinement_flags
_atom_site_disorder_assembly
_atom_site_disorder_group
O1 O 0.3840(2) 1.0725(2) 0.20002(9) 0.0389(6) Uani 1 1 d . . .
O2 O 0.2904(3) 1.2736(3) 0.21757(12) 0.0698(9) Uani 1 1 d . . .
O3A O 0.0791(11) 0.6919(16) 0.2655(7) 0.062(4) Uani 0.297(10) 1 d P A 1
O4A O 0.275(2) 0.640(3) 0.3023(7) 0.0625(17) Uani 0.297(10) 1 d PD A 1
O3B O 0.1091(7) 0.6256(7) 0.2425(3) 0.080(2) Uani 0.703(10) 1 d P A 2
O4B O 0.2566(8) 0.6610(11) 0.3174(3) 0.0625(17) Uani 0.703(10) 1 d PD A 2
O5 O 0.2284(2) 0.9354(3) 0.00934(10) 0.0578(7) Uani 1 1 d . . .
O6 O 0.0363(3) 0.8448(3) 0.00422(12) 0.0697(8) Uani 1 1 d . . .
C1 C 0.2354(3) 0.9517(3) 0.14067(12) 0.0328(7) Uani 1 1 d . . .
C2 C 0.1521(3) 0.8793(3) 0.09532(14) 0.0361(8) Uani 1 1 d . . .
C3 C 0.1107(3) 0.7869(3) 0.13312(15) 0.0387(8) Uani 1 1 d . . .
C4 C 0.1972(3) 0.8455(3) 0.18197(13) 0.0351(7) Uani 1 1 d . . .
C5 C 0.3112(3) 1.0607(3) 0.14580(13) 0.0335(7) Uani 1 1 d . . .
C6 C 0.3652(3) 1.1854(4) 0.23279(14) 0.0421(8) Uani 1 1 d . . .
C7 C 0.4455(3) 1.1810(3) 0.28868(14) 0.0401(8) Uani 1 1 d . . .
C8 C 0.4351(4) 1.2868(4) 0.32811(15) 0.0519(10) Uani 1 1 d . . .
H8 H 0.3818 1.3609 0.3187 0.062 Uiso 1 1 calc R . .
C9 C 0.5048(4) 1.2808(5) 0.38150(16) 0.0608(11) Uani 1 1 d . . .
H9 H 0.4981 1.3512 0.4081 0.073 Uiso 1 1 calc R . .
C10 C 0.5833(4) 1.1724(5) 0.39541(16) 0.0610(11) Uani 1 1 d . . .
H10 H 0.6293 1.1694 0.4316 0.073 Uiso 1 1 calc R . .
C11 C 0.5952(4) 1.0680(5) 0.35675(16) 0.0579(10) Uani 1 1 d . . .
H11 H 0.6495 0.9948 0.3665 0.069 Uiso 1 1 calc R . .
C12 C 0.5266(3) 1.0719(4) 0.30351(14) 0.0466(9) Uani 1 1 d . . .
H12 H 0.5344 1.0011 0.2772 0.056 Uiso 1 1 calc R . .
C13 C 0.3370(3) 1.1610(3) 0.10170(13) 0.0337(7) Uani 1 1 d . . .
C14 C 0.2406(3) 1.2141(4) 0.06392(14) 0.0438(8) Uani 1 1 d . . .
H14 H 0.1585 1.1897 0.0679 0.053 Uiso 1 1 calc R . .
C15 C 0.2656(4) 1.3033(4) 0.02038(16) 0.0526(10) Uani 1 1 d . . .
H15 H 0.2003 1.3374 -0.0052 0.063 Uiso 1 1 calc R . .
C16 C 0.3860(4) 1.3416(4) 0.01466(16) 0.0558(10) Uani 1 1 d . . .
H16 H 0.4026 1.4013 -0.0148 0.067 Uiso 1 1 calc R . .
C17 C 0.4814(4) 1.2919(4) 0.05244(18) 0.0584(11) Uani 1 1 d . . .
H17 H 0.5630 1.3185 0.0486 0.070 Uiso 1 1 calc R . .
C18 C 0.4586(3) 1.2030(4) 0.09615(15) 0.0457(9) Uani 1 1 d . . .
H18 H 0.5244 1.1711 0.1220 0.055 Uiso 1 1 calc R . .
C19 C 0.2413(3) 0.8140(4) 0.23628(14) 0.0416(8) Uani 1 1 d . A .
H19 H 0.3025 0.8723 0.2541 0.050 Uiso 1 1 calc R . .
C20 C 0.2040(3) 0.6986(4) 0.27062(17) 0.0522(10) Uani 1 1 d D . .
C21A C 0.018(2) 0.591(2) 0.2994(10) 0.099(3) Uani 0.297(10) 1 d P A 1
H21A H 0.0794 0.5338 0.3205 0.149 Uiso 0.297(10) 1 calc PR A 1
H21B H -0.0377 0.5351 0.2740 0.149 Uiso 0.297(10) 1 calc PR A 1
H21C H -0.0295 0.6388 0.3259 0.149 Uiso 0.297(10) 1 calc PR A 1
C21B C 0.0694(8) 0.5012(10) 0.2698(4) 0.099(3) Uani 0.703(10) 1 d P A 2
H21D H 0.1386 0.4386 0.2764 0.149 Uiso 0.703(10) 1 calc PR A 2
H21E H 0.0032 0.4582 0.2452 0.149 Uiso 0.703(10) 1 calc PR A 2
H21F H 0.0402 0.5246 0.3060 0.149 Uiso 0.703(10) 1 calc PR A 2
C22 C 0.1303(3) 0.8852(3) 0.03171(15) 0.0425(8) Uani 1 1 d . . .
C23 C 0.2165(5) 0.9553(6) -0.05191(17) 0.0834(15) Uani 1 1 d . . .
H23A H 0.1868 0.8717 -0.0709 0.125 Uiso 1 1 calc R . .
H23B H 0.2965 0.9789 -0.0637 0.125 Uiso 1 1 calc R . .
H23C H 0.1584 1.0288 -0.0623 0.125 Uiso 1 1 calc R . .
C24 C 0.0226(3) 0.6702(3) 0.12465(16) 0.0461(9) Uani 1 1 d D . .
C25 C -0.0917(3) 0.6725(4) 0.14145(19) 0.0628(11) Uani 1 1 d D . .
H25 H -0.1170 0.7511 0.1599 0.075 Uiso 1 1 calc R . .
C26 C -0.1740(4) 0.5639(4) 0.13276(19) 0.0631(11) Uani 1 1 d D . .
H26 H -0.2525 0.5706 0.1456 0.076 Uiso 1 1 calc R . .
C27 C -0.1435(4) 0.4514(5) 0.1067(3) 0.0857(16) Uani 1 1 d D . .
H27 H -0.1929 0.3726 0.1068 0.103 Uiso 1 1 calc R . .
C28 C -0.0350(5) 0.4513(5) 0.0784(3) 0.0902(16) Uani 1 1 d D . .
H28 H -0.0190 0.3790 0.0540 0.108 Uiso 1 1 calc R . .
C29 C 0.0480(4) 0.5612(5) 0.0875(2) 0.0761(13) Uani 1 1 d D . .
H29 H 0.1203 0.5628 0.0691 0.091 Uiso 1 1 calc R . .

loop_
_atom_site_aniso_label
_atom_site_aniso_U_11
_atom_site_aniso_U_22
_atom_site_aniso_U_33
_atom_site_aniso_U_23
_atom_site_aniso_U_13
_atom_site_aniso_U_12
O1 0.0446(13) 0.0347(13) 0.0350(12) -0.0027(10) -0.0063(10) -0.0046(10)
O2 0.083(2) 0.0639(19) 0.0582(17) -0.0147(14) -0.0113(15) 0.0276(17)
O3A 0.037(6) 0.069(9) 0.079(9) 0.045(7) 0.000(5) -0.015(6)
O4A 0.069(3) 0.087(4) 0.031(4) 0.017(4) 0.001(3) -0.005(2)
O3B 0.082(4) 0.076(4) 0.074(4) 0.037(3) -0.021(3) -0.038(3)
O4B 0.069(3) 0.087(4) 0.031(4) 0.017(4) 0.001(3) -0.005(2)
O5 0.0579(16) 0.0771(19) 0.0384(13) -0.0068(13) 0.0060(12) -0.0059(14)
O6 0.0669(18) 0.074(2) 0.0605(17) -0.0076(15) -0.0269(15) -0.0139(15)
C1 0.0326(16) 0.0329(18) 0.0324(16) -0.0042(14) 0.0019(13) -0.0011(14)
C2 0.0293(16) 0.0347(18) 0.0432(19) -0.0042(15) -0.0004(14) 0.0002(13)
C3 0.0295(16) 0.0336(18) 0.053(2) -0.0101(16) 0.0028(14) -0.0008(14)
C4 0.0339(16) 0.0311(17) 0.0416(19) -0.0030(14) 0.0094(14) 0.0003(13)
C5 0.0310(16) 0.0361(18) 0.0319(16) -0.0031(14) -0.0028(13) -0.0021(14)
C6 0.0454(19) 0.041(2) 0.0401(19) -0.0039(16) 0.0038(15) -0.0075(17)
C7 0.0442(19) 0.042(2) 0.0345(18) -0.0016(15) 0.0042(14) -0.0157(15)
C8 0.061(2) 0.053(2) 0.043(2) -0.0110(18) 0.0116(17) -0.0159(18)
C9 0.073(3) 0.072(3) 0.039(2) -0.019(2) 0.0128(19) -0.031(2)
C10 0.062(3) 0.082(3) 0.036(2) 0.005(2) -0.0046(18) -0.028(2)
C11 0.061(2) 0.066(3) 0.044(2) 0.010(2) -0.0065(18) -0.016(2)
C12 0.051(2) 0.050(2) 0.0374(19) -0.0009(16) -0.0007(16) -0.0115(17)
C13 0.0352(17) 0.0302(17) 0.0350(17) -0.0026(14) 0.0003(13) -0.0029(13)
C14 0.0388(18) 0.047(2) 0.0435(19) 0.0017(17) -0.0029(15) -0.0032(15)
C15 0.061(2) 0.050(2) 0.044(2) 0.0093(18) -0.0056(17) 0.0026(18)
C16 0.072(3) 0.050(2) 0.047(2) 0.0102(18) 0.016(2) -0.005(2)
C17 0.048(2) 0.062(3) 0.067(3) 0.009(2) 0.016(2) -0.0114(19)
C18 0.0370(19) 0.050(2) 0.049(2) 0.0036(17) 0.0015(15) -0.0045(16)
C19 0.0393(18) 0.040(2) 0.046(2) -0.0009(16) 0.0075(15) -0.0024(15)
C20 0.045(2) 0.056(2) 0.053(2) 0.0158(19) -0.0017(18) -0.0046(18)
C21A 0.098(6) 0.078(6) 0.116(7) 0.052(5) -0.011(5) -0.043(5)
C21B 0.098(6) 0.078(6) 0.116(7) 0.052(5) -0.011(5) -0.043(5)
C22 0.047(2) 0.0317(18) 0.046(2) -0.0087(16) -0.0093(17) 0.0042(15)
C23 0.107(4) 0.101(4) 0.043(2) -0.006(2) 0.016(2) 0.001(3)
C24 0.0392(19) 0.0315(18) 0.068(2) -0.0102(17) 0.0091(17) -0.0037(14)
C25 0.046(2) 0.045(2) 0.099(3) -0.018(2) 0.018(2) -0.0072(18)
C26 0.045(2) 0.061(3) 0.086(3) -0.007(2) 0.017(2) -0.0139(19)
C27 0.051(3) 0.051(3) 0.156(5) -0.009(3) 0.015(3) -0.017(2)
C28 0.086(3) 0.055(3) 0.129(5) -0.031(3) 0.006(3) -0.007(3)
C29 0.060(3) 0.064(3) 0.107(4) -0.019(3) 0.018(2) -0.007(2)

loop_
_atom_type_symbol
_atom_type_description
_atom_type_scat_dispersion_real
_atom_type_scat_dispersion_imag
_atom_type_scat_source
C C 0.0033 0.0016 'International Tables Vol C Tables 4.2.6.8 and 6.1.1.4'
H H 0.0000 0.0000 'International Tables Vol C Tables 4.2.6.8 and 6.1.1.4'
O O 0.0106 0.0060 'International Tables Vol C Tables 4.2.6.8 and 6.1.1.4'

loop_
_geom_angle_atom_site_label_1
_geom_angle_atom_site_label_2
_geom_angle_atom_site_label_3
_geom_angle
_geom_angle_site_symmetry_1
_geom_angle_site_symmetry_3
_geom_angle_publ_flag
C6 O1 C5 117.6(2) . . ?
C20 O3A C21A 119.8(12) . . ?
C20 O3B C21B 117.8(5) . . ?
C22 O5 C23 117.2(3) . . ?
C5 C1 C2 139.0(3) . . ?
C5 C1 C4 134.1(3) . . ?
C2 C1 C4 86.9(2) . . ?
C3 C2 C22 130.3(3) . . ?
C3 C2 C1 93.7(3) . . ?
C22 C2 C1 135.5(3) . . ?
C2 C3 C24 131.9(3) . . ?
C2 C3 C4 91.3(2) . . ?
C24 C3 C4 136.7(3) . . ?
C19 C4 C1 132.2(3) . . ?
C19 C4 C3 139.2(3) . . ?
C1 C4 C3 87.9(2) . . ?
C1 C5 O1 114.7(3) . . ?
C1 C5 C13 128.7(3) . . ?
O1 C5 C13 116.4(2) . . ?
O2 C6 O1 122.8(3) . . ?
O2 C6 C7 126.0(3) . . ?
O1 C6 C7 111.2(3) . . ?
C12 C7 C8 119.4(3) . . ?
C12 C7 C6 122.0(3) . . ?
C8 C7 C6 118.6(3) . . ?
C9 C8 C7 119.3(4) . . ?
C9 C8 H8 120.3 . . ?
C7 C8 H8 120.3 . . ?
C10 C9 C8 120.4(4) . . ?
C10 C9 H9 119.8 . . ?
C8 C9 H9 119.8 . . ?
C9 C10 C11 120.8(4) . . ?
C9 C10 H10 119.6 . . ?
C11 C10 H10 119.6 . . ?
C10 C11 C12 119.6(4) . . ?
C10 C11 H11 120.2 . . ?
C12 C11 H11 120.2 . . ?
C11 C12 C7 120.4(4) . . ?
C11 C12 H12 119.8 . . ?
C7 C12 H12 119.8 . . ?
C14 C13 C18 118.7(3) . . ?
C14 C13 C5 120.4(3) . . ?
C18 C13 C5 120.9(3) . . ?
C15 C14 C13 120.4(3) . . ?
C15 C14 H14 119.8 . . ?
C13 C14 H14 119.8 . . ?
C16 C15 C14 120.3(3) . . ?
C16 C15 H15 119.8 . . ?
C14 C15 H15 119.8 . . ?
C17 C16 C15 119.6(3) . . ?
C17 C16 H16 120.2 . . ?
C15 C16 H16 120.2 . . ?
C16 C17 C18 121.0(3) . . ?
C16 C17 H17 119.5 . . ?
C18 C17 H17 119.5 . . ?
C17 C18 C13 119.9(3) . . ?
C17 C18 H18 120.0 . . ?
C13 C18 H18 120.0 . . ?
C4 C19 C20 127.2(3) . . ?
C4 C19 H19 116.4 . . ?
C20 C19 H19 116.4 . . ?
O4A C20 O4B 22.5(10) . . ?
O4A C20 O3A 128.5(15) . . ?
O4B C20 O3A 115.1(7) . . ?
O4A C20 O3B 117.8(17) . . ?
O4B C20 O3B 121.7(7) . . ?
O3A C20 O3B 39.9(6) . . ?
O4A C20 C19 121.8(16) . . ?
O4B C20 C19 126.0(6) . . ?
O3A C20 C19 108.9(6) . . ?
O3B C20 C19 112.0(4) . . ?
O3B C21B H21D 109.5 . . ?
O3B C21B H21E 109.5 . . ?
H21D C21B H21E 109.5 . . ?
O3B C21B H21F 109.5 . . ?
H21D C21B H21F 109.5 . . ?
H21E C21B H21F 109.5 . . ?
O6 C22 O5 124.9(3) . . ?
O6 C22 C2 123.6(3) . . ?
O5 C22 C2 111.5(3) . . ?
O5 C23 H23A 109.5 . . ?
O5 C23 H23B 109.5 . . ?
H23A C23 H23B 109.5 . . ?
O5 C23 H23C 109.5 . . ?
H23A C23 H23C 109.5 . . ?
H23B C23 H23C 109.5 . . ?
C25 C24 C29 116.1(3) . . ?
C25 C24 C3 123.4(3) . . ?
C29 C24 C3 119.3(3) . . ?
C24 C25 C26 123.1(4) . . ?
C24 C25 H25 118.5 . . ?
C26 C25 H25 118.5 . . ?
C27 C26 C25 120.9(4) . . ?
C27 C26 H26 119.5 . . ?
C25 C26 H26 119.5 . . ?
C26 C27 C28 119.0(4) . . ?
C26 C27 H27 120.5 . . ?
C28 C27 H27 120.5 . . ?
C29 C28 C27 118.8(4) . . ?
C29 C28 H28 120.6 . . ?
C27 C28 H28 120.6 . . ?
C28 C29 C24 120.1(4) . . ?
C28 C29 H29 120.0 . . ?
C24 C29 H29 120.0 . . ?

loop_
_geom_bond_atom_site_label_1
_geom_bond_atom_site_label_2
_geom_bond_distance
_geom_bond_site_symmetry_2
_geom_bond_publ_flag
O1 C6 1.361(4) . ?
O1 C5 1.415(4) . ?
O2 C6 1.200(4) . ?
O3A C20 1.339(12) . ?
O3A C21A 1.46(2) . ?
O4A C20 1.152(18) . ?
O3B C20 1.351(7) . ?
O3B C21B 1.448(8) . ?
O4B C20 1.227(8) . ?
O5 C22 1.322(4) . ?
O5 C23 1.432(5) . ?
O6 C22 1.202(4) . ?
C1 C5 1.330(4) . ?
C1 C2 1.484(4) . ?
C1 C4 1.497(4) . ?
C2 C3 1.365(5) . ?
C2 C22 1.476(5) . ?
C3 C24 1.473(5) . ?
C3 C4 1.500(4) . ?
C4 C19 1.337(5) . ?
C5 C13 1.463(4) . ?
C6 C7 1.482(5) . ?
C7 C12 1.389(5) . ?
C7 C8 1.389(5) . ?
C8 C9 1.381(6) . ?
C8 H8 0.9300 . ?
C9 C10 1.363(6) . ?
C9 H9 0.9300 . ?
C10 C11 1.370(6) . ?
C10 H10 0.9300 . ?
C11 C12 1.373(5) . ?
C11 H11 0.9300 . ?
C12 H12 0.9300 . ?
C13 C14 1.384(4) . ?
C13 C18 1.391(4) . ?
C14 C15 1.381(5) . ?
C14 H14 0.9300 . ?
C15 C16 1.369(5) . ?
C15 H15 0.9300 . ?
C16 C17 1.364(6) . ?
C16 H16 0.9300 . ?
C17 C18 1.377(5) . ?
C17 H17 0.9300 . ?
C18 H18 0.9300 . ?
C19 C20 1.457(5) . ?
C19 H19 0.9300 . ?
C21A H21A 0.9600 . ?
C21A H21B 0.9600 . ?
C21A H21C 0.9600 . ?
C21B H21D 0.9600 . ?
C21B H21E 0.9600 . ?
C21B H21F 0.9600 . ?
C23 H23A 0.9600 . ?
C23 H23B 0.9600 . ?
C23 H23C 0.9600 . ?
C24 C25 1.333(5) . ?
C24 C29 1.411(6) . ?
C25 C26 1.375(5) . ?
C25 H25 0.9300 . ?
C26 C27 1.307(6) . ?
C26 H26 0.9300 . ?
C27 C28 1.404(7) . ?
C27 H27 0.9300 . ?
C28 C29 1.390(6) . ?
C28 H28 0.9300 . ?
C29 H29 0.9300 . ?

loop_
_geom_hbond_atom_site_label_D
_geom_hbond_atom_site_label_H
_geom_hbond_atom_site_label_A
_geom_hbond_distance_DH
_geom_hbond_distance_HA
_geom_hbond_distance_DA
_geom_hbond_angle_DHA
_geom_hbond_site_symmetry_A
_geom_hbond_publ_flag
C12 H12 O1 0.9300 2.3900 2.712(4) 100.00 . yes
C14 H14 O6 0.9300 2.5600 3.269(5) 133.00 3_575 yes
C19 H19 O1 0.9300 2.5200 3.103(4) 121.00 . yes
C28 H28 O6 0.9300 2.5500 3.451(6) 163.00 3_565 yes
